data_7209500
loop_
_publ_author_name
'Bluhm, K.'
'Wiesch, A.'

_publ_section_title
;
 Cu Ho2 (B2 O5)2: Ein unerwarteter Strukturtyp in der Reihe der
 Kupferlanthanoidborate
;
_journal_name_full
;
Zeitschrift fuer Naturforschung, Teil B. Anorganische Chemie, Organische
 Chemie (42,1987-)
;
_journal_page_first 5
_journal_page_last 8
_journal_volume 53
_journal_year 1998
_chemical_formula_sum 'B4 Cu Ho2 O10'
_chemical_name_systematic 'Cu Ho2 (B2 O5)2'
_space_group_IT_number 14
_symmetry_space_group_name_Hall '-P 2ybc'
_symmetry_space_group_name_H-M 'P 1 21/c 1'
_cell_angle_alpha 90
_cell_angle_beta 90.771
_cell_angle_gamma 90
_cell_formula_units_Z 2
_cell_length_a 4.543
_cell_length_b 7.26
_cell_length_c 9.36
_cell_volume 308.685
_citation_journal_id_ASTM ZNBSEN
_cod_data_source_file boron4-x_51.cif
_cod_data_source_block B4Cu1Ho2O10
_cod_original_cell_volume 308.6853
_cod_original_formula_sum 'B4 Cu1 Ho2 O10'
_cod_database_code 7209500

loop_
_symmetry_equiv_pos_as_xyz
x,y,z
-x,y+1/2,-z+1/2
-x,-y,-z
x,-y-1/2,z-1/2

loop_
_atom_site_label
_atom_site_type_symbol
_atom_site_fract_x
_atom_site_fract_y
_atom_site_fract_z
_atom_site_occupancy
_atom_site_U_iso_or_equiv
O3 O-2 0.3461 0.21478 0.04133 1 0.0
O5 O-2 0.2385 0.88868 0.54203 1 0.0
B2 B+3 0.465 0.76426 0.58398 1 0.0
B1 B+3 0.4715 0.09776 0.15788 1 0.0
O2 O-2 0.3225 0.91087 0.13928 1 0.0
Cu1 Cu+2 0 0 0 1 0.0
Ho1 Ho+3 0.00322 0.103 0.66585 1 0.0
O4 O-2 0.3358 0.1676 0.29759 1 0.0
O1 O-2 0.7816 0.09148 0.16463 1 0.0
